data_7203445
loop_
_publ_author_name
'Christer B. Aaker\"oy'
'Nate Schultheiss'
'John Desper'

_publ_section_title
;
 A pyridyl-functionalized cavitand: Starting point for hydrogen-bond
 driven assembly of heterodimeric capsules
;
_journal_issue 7
_journal_name_full CrystEngComm
_journal_page_first 502
_journal_paper_doi 10.1039/b606207e
_journal_volume 8
_journal_year 2006
_chemical_formula_moiety
;
(C80 H76 N4 O8) (C2 H3 N) (H2 O)2
;
_chemical_formula_sum 'C82 H83 N5 O10'
_chemical_formula_weight 1298.53
_chemical_name_common 'tetra-(3-pyridyl)ethynyl calixarene'
_chemical_name_systematic
;
tetra-(3-pyridyl)ethynyl calixarene
;
_space_group_IT_number 52
_symmetry_cell_setting orthorhombic
_symmetry_space_group_name_Hall '-P 2a 2bc'
_symmetry_space_group_name_H-M 'P n n a'
_atom_sites_solution_hydrogens geom
_atom_sites_solution_primary direct
_atom_sites_solution_secondary difmap
_audit_creation_method SHELXL-97
_cell_angle_alpha 90.00
_cell_angle_beta 90.00
_cell_angle_gamma 90.00
_cell_formula_units_Z 4
_cell_length_a 25.359(2)
_cell_length_b 22.2099(19)
_cell_length_c 12.1129(10)
_cell_measurement_reflns_used 8261
_cell_measurement_temperature 100(2)
_cell_measurement_theta_max 28.95
_cell_measurement_theta_min 2.45
_cell_volume 6822.2(10)
_computing_cell_refinement 'Bruker XSCANS'
_computing_data_collection 'Bruker XSCANS'
_computing_data_reduction 'Bruker SHELXTL'
_computing_molecular_graphics 'Bruker SHELXTL'
_computing_publication_material 'Bruker SHELXTL'
_computing_structure_refinement 'SHELXL-97 (Sheldrick, 1997)'
_computing_structure_solution 'SHELXS-97 (Sheldrick, 1990)'
_diffrn_ambient_temperature 100(2)
_diffrn_measured_fraction_theta_full 0.953
_diffrn_measured_fraction_theta_max 0.953
_diffrn_measurement_device_type 'Bruker P4'
_diffrn_measurement_method '\w scans'
_diffrn_radiation_monochromator graphite
_diffrn_radiation_source 'fine-focus sealed tube'
_diffrn_radiation_type MoK\a
_diffrn_radiation_wavelength 0.71073
_diffrn_reflns_av_R_equivalents 0.0420
_diffrn_reflns_av_sigmaI/netI 0.0263
_diffrn_reflns_limit_h_max 34
_diffrn_reflns_limit_h_min -33
_diffrn_reflns_limit_k_max 30
_diffrn_reflns_limit_k_min -30
_diffrn_reflns_limit_l_max 16
_diffrn_reflns_limit_l_min -15
_diffrn_reflns_number 59454
_diffrn_reflns_theta_full 29.29
_diffrn_reflns_theta_max 29.29
_diffrn_reflns_theta_min 2.44
_exptl_absorpt_coefficient_mu 0.083
_exptl_absorpt_correction_type none
_exptl_crystal_colour colorless
_exptl_crystal_density_diffrn 1.264
_exptl_crystal_density_method 'not measured'
_exptl_crystal_description chip
_exptl_crystal_F_000 2760
_exptl_crystal_size_max 0.34
_exptl_crystal_size_mid 0.32
_exptl_crystal_size_min 0.20
_refine_diff_density_max 0.519
_refine_diff_density_min -0.239
_refine_diff_density_rms 0.065
_refine_ls_extinction_method none
_refine_ls_goodness_of_fit_ref 1.076
_refine_ls_hydrogen_treatment mixed
_refine_ls_matrix_type full
_refine_ls_number_parameters 467
_refine_ls_number_reflns 8904
_refine_ls_number_restraints 9
_refine_ls_restrained_S_all 1.077
_refine_ls_R_factor_all 0.0638
_refine_ls_R_factor_gt 0.0558
_refine_ls_shift/su_max 0.000
_refine_ls_shift/su_mean 0.000
_refine_ls_structure_factor_coef Fsqd
_refine_ls_weighting_details 'calc w=1/[\s^2^(Fo^2^)+(0.0750P)^2^+2.5000P] where P=(Fo^2^+2Fc^2^)/3'
_refine_ls_weighting_scheme calc
_refine_ls_wR_factor_gt 0.1338
_refine_ls_wR_factor_ref 0.1401
_reflns_number_gt 7673
_reflns_number_total 8904
_reflns_threshold_expression >2sigma(I)
_cod_data_source_file B606207E.txt
_cod_data_source_block 2
_cod_depositor_comments
;
The following automatic conversions were performed:
'_symmetry_cell_setting' value 'Orthorhombic' changed to 'orthorhombic'
according to '/home/saulius/struct/CIF-dictionaries/cif_core.dic'
dictionary named 'cif_core.dic' version 2.4.1 from 2010-06-29.

Automatic conversion script
Id: cif_fix_enum 1527 2010-12-29 10:47:43Z saulius 
;
_cod_original_sg_symbol_H-M Pnna
_cod_database_code 7203445

loop_
_symmetry_equiv_pos_as_xyz
'x, y, z'
'-x+1/2, -y, z'
'-x+1/2, y+1/2, -z+1/2'
'x, -y+1/2, -z+1/2'
'-x, -y, -z'
'x-1/2, y, -z'
'x-1/2, -y-1/2, z-1/2'
'-x, y-1/2, z-1/2'

loop_
_atom_site_label
_atom_site_type_symbol
_atom_site_fract_x
_atom_site_fract_y
_atom_site_fract_z
_atom_site_U_iso_or_equiv
_atom_site_adp_type
_atom_site_occupancy
_atom_site_symmetry_multiplicity
_atom_site_calc_flag
_atom_site_refinement_flags
_atom_site_disorder_assembly
_atom_site_disorder_group
O1S O -0.24958(5) 0.2500 -0.2500 0.0264(3) Uani 1 2 d S . .
H1 H -0.2284(7) 0.2190(8) -0.2568(15) 0.032 Uiso 1 1 d . . .
O2S O -0.2500 0.5000 -0.09137(14) 0.0396(4) Uani 1 2 d S . .
H2 H -0.2226(8) 0.5027(10) -0.0377(18) 0.047 Uiso 1 1 d . . .
N1S N -0.03285(15) 0.20040(17) -0.7961(4) 0.0647(11) Uani 0.50 1 d P . .
C1S C 0.00587(13) 0.22479(15) -0.7712(3) 0.0357(7) Uani 0.50 1 d PD . .
C2S C 0.05405(10) 0.2561(6) -0.7423(13) 0.0266(19) Uani 0.50 1 d PD . .
H2A H 0.0859(5) 0.2317(9) -0.761(2) 0.040 Uiso 0.50 1 d PD . .
H2B H 0.0584(8) 0.2946(8) -0.782(2) 0.040 Uiso 0.50 1 d PD . .
H2C H 0.0569(9) 0.2649(13) -0.6626(13) 0.040 Uiso 0.50 1 d PD . .
C11 C 0.05956(5) 0.19066(6) -0.06786(10) 0.0189(2) Uani 1 1 d . . .
C12 C 0.08274(5) 0.24799(6) -0.06798(10) 0.0189(2) Uani 1 1 d . . .
O12 O 0.05743(4) 0.29295(4) -0.12619(8) 0.0214(2) Uani 1 1 d . . .
C13 C 0.13034(5) 0.25904(6) -0.01359(10) 0.0177(2) Uani 1 1 d . . .
C14 C 0.15426(5) 0.21133(6) 0.04248(10) 0.0177(2) Uani 1 1 d . . .
H14A H 0.1863 0.2185 0.0808 0.021 Uiso 1 1 calc R . .
C15 C 0.13282(5) 0.15359(6) 0.04426(10) 0.0175(2) Uani 1 1 d . . .
C16 C 0.08538(5) 0.14417(6) -0.01141(10) 0.0186(2) Uani 1 1 d . . .
O16 O 0.06236(3) 0.08751(4) -0.01392(8) 0.02010(19) Uani 1 1 d . . .
C21 C 0.05591(5) 0.41763(6) 0.15588(11) 0.0186(2) Uani 1 1 d . . .
C22 C 0.08248(5) 0.42165(6) 0.25711(11) 0.0187(2) Uani 1 1 d . . .
O22 O 0.05970(4) 0.45704(4) 0.33862(8) 0.0208(2) Uani 1 1 d . . .
C23 C 0.13136(5) 0.39435(5) 0.27371(10) 0.0174(2) Uani 1 1 d . . .
C24 C 0.15315(5) 0.36229(6) 0.18592(10) 0.0179(2) Uani 1 1 d . . .
H24 H 0.1861 0.3428 0.1965 0.022 Uiso 1 1 calc R . .
C25 C 0.12857(5) 0.35769(6) 0.08312(10) 0.0174(2) Uani 1 1 d . . .
C26 C 0.07952(5) 0.38551(6) 0.06945(10) 0.0185(2) Uani 1 1 d . . .
O26 O 0.05390(4) 0.38571(4) -0.03133(8) 0.02090(19) Uani 1 1 d . . .
C31 C 0.15297(5) 0.32263(6) -0.01246(10) 0.0177(2) Uani 1 1 d . . .
H31 H 0.1411 0.3427 -0.0821 0.021 Uiso 1 1 calc R . .
C32 C 0.21351(5) 0.32495(6) -0.01170(10) 0.0198(2) Uani 1 1 d . . .
H32A H 0.2249 0.3672 -0.0019 0.024 Uiso 1 1 calc R . .
H32B H 0.2267 0.3016 0.0522 0.024 Uiso 1 1 calc R . .
C33 C 0.23839(5) 0.29998(7) -0.11703(11) 0.0243(3) Uani 1 1 d . . .
H33A H 0.2215 0.3192 -0.1818 0.029 Uiso 1 1 calc R . .
H33B H 0.2315 0.2562 -0.1213 0.029 Uiso 1 1 calc R . .
C34 C 0.29796(5) 0.31079(7) -0.12217(12) 0.0282(3) Uani 1 1 d . . .
H34A H 0.3103 0.3020 -0.1980 0.034 Uiso 1 1 calc R . .
H34B H 0.3049 0.3539 -0.1073 0.034 Uiso 1 1 calc R . .
C35 C 0.32990(6) 0.27316(8) -0.04146(13) 0.0321(3) Uani 1 1 d . . .
H35A H 0.3265 0.2301 -0.0614 0.038 Uiso 1 1 calc R . .
H35B H 0.3153 0.2785 0.0337 0.038 Uiso 1 1 calc R . .
C36 C 0.38823(7) 0.29034(11) -0.04093(19) 0.0524(5) Uani 1 1 d . . .
H36A H 0.4080 0.2614 0.0040 0.079 Uiso 1 1 calc R . .
H36B H 0.3923 0.3308 -0.0098 0.079 Uiso 1 1 calc R . .
H36C H 0.4018 0.2898 -0.1167 0.079 Uiso 1 1 calc R . .
C37 C 0.02621(5) 0.33319(6) -0.06307(11) 0.0220(3) Uani 1 1 d . . .
H37A H -0.0051 0.3450 -0.1069 0.026 Uiso 1 1 calc R . .
H37B H 0.0136 0.3122 0.0040 0.026 Uiso 1 1 calc R . .
C41 C 0.15649(5) 0.39758(6) 0.38771(10) 0.0179(2) Uani 1 1 d . . .
H41 H 0.1448 0.4362 0.4223 0.021 Uiso 1 1 calc R . .
C42 C 0.21685(5) 0.39827(6) 0.38542(11) 0.0197(2) Uani 1 1 d . . .
H42A H 0.2296 0.3595 0.3551 0.024 Uiso 1 1 calc R . .
H42B H 0.2288 0.4308 0.3354 0.024 Uiso 1 1 calc R . .
C43 C 0.24129(5) 0.40797(6) 0.49916(11) 0.0218(3) Uani 1 1 d . . .
H43A H 0.2281 0.4463 0.5304 0.026 Uiso 1 1 calc R . .
H43B H 0.2302 0.3750 0.5489 0.026 Uiso 1 1 calc R . .
C44 C 0.30124(5) 0.40985(7) 0.49388(12) 0.0252(3) Uani 1 1 d . . .
H44A H 0.3138 0.3733 0.4553 0.030 Uiso 1 1 calc R . .
H44B H 0.3120 0.4451 0.4492 0.030 Uiso 1 1 calc R . .
C45 C 0.32837(6) 0.41356(8) 0.60548(13) 0.0325(3) Uani 1 1 d . . .
H45A H 0.3167 0.3794 0.6521 0.039 Uiso 1 1 calc R . .
H45B H 0.3179 0.4514 0.6428 0.039 Uiso 1 1 calc R . .
C46 C 0.38840(6) 0.41183(10) 0.59343(17) 0.0498(5) Uani 1 1 d . . .
H46A H 0.3987 0.3755 0.5529 0.075 Uiso 1 1 calc R . .
H46B H 0.4047 0.4114 0.6668 0.075 Uiso 1 1 calc R . .
H46C H 0.4003 0.4475 0.5528 0.075 Uiso 1 1 calc R . .
C47 C 0.03051(5) 0.42691(6) 0.42147(11) 0.0209(3) Uani 1 1 d . . .
H47A H 0.0154 0.3894 0.3904 0.025 Uiso 1 1 calc R . .
H47B H 0.0009 0.4529 0.4456 0.025 Uiso 1 1 calc R . .
N51 N -0.16922(4) 0.15950(6) -0.25919(10) 0.0252(2) Uani 1 1 d . . .
C52 C -0.12396(5) 0.17636(6) -0.21223(11) 0.0228(3) Uani 1 1 d . . .
H52 H -0.1225 0.2150 -0.1786 0.027 Uiso 1 1 calc R . .
C53 C -0.07872(5) 0.14073(6) -0.20951(10) 0.0196(2) Uani 1 1 d . . .
C54 C -0.08205(5) 0.08332(6) -0.25574(12) 0.0241(3) Uani 1 1 d . . .
H54 H -0.0523 0.0573 -0.2559 0.029 Uiso 1 1 calc R . .
C55 C -0.12949(5) 0.06473(6) -0.30154(12) 0.0256(3) Uani 1 1 d . . .
H55 H -0.1330 0.0254 -0.3315 0.031 Uiso 1 1 calc R . .
C56 C -0.17163(5) 0.10439(7) -0.30291(11) 0.0248(3) Uani 1 1 d . . .
H56 H -0.2037 0.0918 -0.3364 0.030 Uiso 1 1 calc R . .
C57 C -0.03091(5) 0.16202(6) -0.15992(11) 0.0210(3) Uani 1 1 d . . .
C58 C 0.01015(5) 0.17803(6) -0.12066(10) 0.0201(2) Uani 1 1 d . . .
N61 N -0.17606(5) 0.50563(7) 0.09226(14) 0.0406(3) Uani 1 1 d . . .
C62 C -0.12748(6) 0.48255(7) 0.08707(14) 0.0328(3) Uani 1 1 d . . .
H62 H -0.1202 0.4537 0.0313 0.039 Uiso 1 1 calc R . .
C63 C -0.08706(5) 0.49837(6) 0.15852(11) 0.0216(3) Uani 1 1 d . . .
C64 C -0.09791(6) 0.54096(7) 0.23981(12) 0.0263(3) Uani 1 1 d . . .
H64 H -0.0712 0.5537 0.2896 0.032 Uiso 1 1 calc R . .
C65 C -0.14846(6) 0.56440(7) 0.24657(13) 0.0305(3) Uani 1 1 d . . .
H65 H -0.1571 0.5931 0.3017 0.037 Uiso 1 1 calc R . .
C66 C -0.18592(6) 0.54535(7) 0.17201(14) 0.0336(3) Uani 1 1 d . . .
H66 H -0.2205 0.5614 0.1778 0.040 Uiso 1 1 calc R . .
C67 C -0.03641(5) 0.47049(6) 0.14917(11) 0.0217(3) Uani 1 1 d . . .
C68 C 0.00547(5) 0.44602(6) 0.14524(11) 0.0205(3) Uani 1 1 d . . .

loop_
_atom_site_aniso_label
_atom_site_aniso_U_11
_atom_site_aniso_U_22
_atom_site_aniso_U_33
_atom_site_aniso_U_23
_atom_site_aniso_U_13
_atom_site_aniso_U_12
O1S 0.0147(6) 0.0266(7) 0.0378(8) -0.0012(6) 0.000 0.000
O2S 0.0291(8) 0.0557(11) 0.0339(8) 0.000 0.000 0.0106(7)
N1S 0.0458(19) 0.053(2) 0.096(3) -0.034(2) -0.0003(19) -0.0106(16)
C1S 0.0358(16) 0.0313(15) 0.0401(17) -0.0052(13) 0.0010(13) 0.0021(13)
C2S 0.0213(9) 0.022(5) 0.037(4) 0.004(3) -0.002(2) -0.0032(17)
C11 0.0146(5) 0.0240(6) 0.0182(6) -0.0031(5) -0.0007(4) 0.0001(5)
C12 0.0163(5) 0.0220(6) 0.0185(6) -0.0002(5) -0.0007(4) 0.0011(5)
O12 0.0212(4) 0.0223(5) 0.0208(4) 0.0005(4) -0.0043(3) 0.0026(4)
C13 0.0147(5) 0.0203(6) 0.0179(5) -0.0017(4) 0.0017(4) -0.0001(4)
C14 0.0125(5) 0.0222(6) 0.0183(5) -0.0020(5) 0.0009(4) 0.0005(4)
C15 0.0140(5) 0.0200(6) 0.0185(5) -0.0019(4) 0.0012(4) 0.0018(4)
C16 0.0159(5) 0.0202(6) 0.0198(6) -0.0035(5) 0.0015(4) -0.0011(4)
O16 0.0191(4) 0.0195(4) 0.0217(4) -0.0038(3) -0.0004(3) -0.0028(3)
C21 0.0146(5) 0.0169(5) 0.0244(6) 0.0025(5) 0.0000(4) 0.0004(4)
C22 0.0164(5) 0.0160(5) 0.0238(6) -0.0007(5) 0.0014(5) 0.0000(4)
O22 0.0206(4) 0.0179(4) 0.0240(5) -0.0019(4) 0.0018(3) 0.0024(3)
C23 0.0141(5) 0.0163(5) 0.0218(6) 0.0011(4) -0.0007(4) -0.0024(4)
C24 0.0129(5) 0.0176(5) 0.0232(6) 0.0012(5) 0.0004(4) -0.0011(4)
C25 0.0143(5) 0.0166(5) 0.0213(6) 0.0010(4) 0.0019(4) -0.0016(4)
C26 0.0161(5) 0.0176(6) 0.0218(6) 0.0026(5) -0.0011(4) -0.0014(4)
O26 0.0202(4) 0.0210(4) 0.0215(4) 0.0022(3) -0.0035(3) 0.0015(3)
C31 0.0153(5) 0.0193(6) 0.0186(5) 0.0007(5) 0.0004(4) 0.0000(4)
C32 0.0154(5) 0.0223(6) 0.0218(6) 0.0000(5) 0.0016(4) -0.0012(5)
C33 0.0196(6) 0.0286(7) 0.0247(6) -0.0007(5) 0.0034(5) 0.0006(5)
C34 0.0207(6) 0.0322(7) 0.0319(7) 0.0032(6) 0.0084(5) 0.0020(5)
C35 0.0230(7) 0.0375(8) 0.0357(8) 0.0052(7) 0.0057(6) 0.0039(6)
C36 0.0212(8) 0.0717(14) 0.0645(12) 0.0196(11) 0.0051(8) 0.0043(8)
C37 0.0162(6) 0.0245(6) 0.0254(6) -0.0001(5) -0.0041(5) 0.0018(5)
C41 0.0138(5) 0.0187(6) 0.0212(6) -0.0022(5) -0.0008(4) -0.0012(4)
C42 0.0140(5) 0.0219(6) 0.0233(6) -0.0013(5) -0.0003(4) -0.0031(5)
C43 0.0162(6) 0.0257(6) 0.0235(6) -0.0034(5) -0.0011(5) -0.0027(5)
C44 0.0165(6) 0.0323(7) 0.0269(7) -0.0056(6) -0.0027(5) -0.0014(5)
C45 0.0242(7) 0.0417(9) 0.0316(7) -0.0130(6) -0.0083(6) 0.0029(6)
C46 0.0244(8) 0.0737(13) 0.0511(11) -0.0305(10) -0.0154(7) 0.0099(8)
C47 0.0159(6) 0.0224(6) 0.0244(6) -0.0028(5) 0.0010(5) 0.0024(5)
N51 0.0195(5) 0.0286(6) 0.0276(6) -0.0011(5) -0.0036(4) 0.0033(5)
C52 0.0223(6) 0.0225(6) 0.0236(6) -0.0011(5) -0.0021(5) 0.0011(5)
C53 0.0164(6) 0.0236(6) 0.0188(6) 0.0023(5) -0.0016(4) -0.0021(5)
C54 0.0204(6) 0.0225(6) 0.0293(7) 0.0011(5) -0.0040(5) 0.0025(5)
C55 0.0250(7) 0.0218(6) 0.0301(7) -0.0019(5) -0.0047(5) -0.0012(5)
C56 0.0191(6) 0.0301(7) 0.0252(6) 0.0000(5) -0.0047(5) -0.0029(5)
C57 0.0191(6) 0.0234(6) 0.0206(6) 0.0016(5) -0.0005(5) 0.0001(5)
C58 0.0184(6) 0.0229(6) 0.0192(6) -0.0004(5) -0.0003(5) 0.0008(5)
N61 0.0251(6) 0.0423(8) 0.0544(9) -0.0023(7) -0.0132(6) 0.0076(6)
C62 0.0265(7) 0.0331(8) 0.0389(8) -0.0074(6) -0.0087(6) 0.0080(6)
C63 0.0183(6) 0.0211(6) 0.0254(6) 0.0042(5) 0.0003(5) 0.0027(5)
C64 0.0239(6) 0.0283(7) 0.0265(7) 0.0000(5) 0.0004(5) 0.0022(5)
C65 0.0304(7) 0.0286(7) 0.0326(7) 0.0021(6) 0.0088(6) 0.0080(6)
C66 0.0211(7) 0.0318(8) 0.0479(9) 0.0092(7) 0.0035(6) 0.0090(6)
C67 0.0203(6) 0.0217(6) 0.0232(6) 0.0006(5) -0.0012(5) 0.0008(5)
C68 0.0200(6) 0.0193(6) 0.0223(6) 0.0001(5) -0.0007(5) 0.0003(5)

loop_
_atom_type_symbol
_atom_type_description
_atom_type_scat_dispersion_real
_atom_type_scat_dispersion_imag
_atom_type_scat_source
C C 0.0033 0.0016 'International Tables Vol C Tables 4.2.6.8 and 6.1.1.4'
H H 0.0000 0.0000 'International Tables Vol C Tables 4.2.6.8 and 6.1.1.4'
N N 0.0061 0.0033 'International Tables Vol C Tables 4.2.6.8 and 6.1.1.4'
O O 0.0106 0.0060 'International Tables Vol C Tables 4.2.6.8 and 6.1.1.4'

loop_
_geom_angle_atom_site_label_1
_geom_angle_atom_site_label_2
_geom_angle_atom_site_label_3
_geom_angle
_geom_angle_site_symmetry_1
_geom_angle_site_symmetry_3
_geom_angle_publ_flag
H1 O1S H1 104(2) 4_554 . ?
H2 O2S H2 94(2) 2_465 . ?
N1S C1S C2S 178.7(8) . . ?
C1S C2S H2A 111.4(13) . . ?
C1S C2S H2B 113.0(12) . . ?
H2A C2S H2B 105.4(14) . . ?
C1S C2S H2C 113.2(12) . . ?
H2A C2S H2C 105.8(14) . . ?
H2B C2S H2C 107.6(15) . . ?
C16 C11 C12 118.27(11) . . ?
C16 C11 C58 118.81(12) . . ?
C12 C11 C58 122.90(12) . . ?
O12 C12 C13 121.03(11) . . ?
O12 C12 C11 117.54(11) . . ?
C13 C12 C11 121.41(12) . . ?
C12 O12 C37 116.11(10) . . ?
C14 C13 C12 118.11(12) . . ?
C14 C13 C31 122.33(11) . . ?
C12 C13 C31 119.49(11) . . ?
C15 C14 C13 122.44(11) . . ?
C15 C14 H14A 118.8 . . ?
C13 C14 H14A 118.8 . . ?
C14 C15 C16 117.84(11) . . ?
C14 C15 C41 122.70(11) . 4 ?
C16 C15 C41 119.23(11) . 4 ?
O16 C16 C15 120.62(11) . . ?
O16 C16 C11 117.46(11) . . ?
C15 C16 C11 121.92(12) . . ?
C16 O16 C47 115.30(10) . 4 ?
C26 C21 C22 118.72(11) . . ?
C26 C21 C68 122.59(12) . . ?
C22 C21 C68 118.68(11) . . ?
O22 C22 C23 120.90(11) . . ?
O22 C22 C21 117.28(11) . . ?
C23 C22 C21 121.71(11) . . ?
C22 O22 C47 117.03(10) . . ?
C24 C23 C22 117.68(11) . . ?
C24 C23 C41 123.36(11) . . ?
C22 C23 C41 118.84(11) . . ?
C23 C24 C25 122.72(11) . . ?
C23 C24 H24 118.6 . . ?
C25 C24 H24 118.6 . . ?
C24 C25 C26 118.05(11) . . ?
C24 C25 C31 122.19(11) . . ?
C26 C25 C31 119.75(11) . . ?
O26 C26 C25 121.58(11) . . ?
O26 C26 C21 117.20(11) . . ?
C25 C26 C21 121.10(11) . . ?
C26 O26 C37 118.06(10) . . ?
C13 C31 C25 109.07(10) . . ?
C13 C31 C32 114.03(10) . . ?
C25 C31 C32 112.56(10) . . ?
C13 C31 H31 106.9 . . ?
C25 C31 H31 106.9 . . ?
C32 C31 H31 106.9 . . ?
C33 C32 C31 113.31(11) . . ?
C33 C32 H32A 108.9 . . ?
C31 C32 H32A 108.9 . . ?
C33 C32 H32B 108.9 . . ?
C31 C32 H32B 108.9 . . ?
H32A C32 H32B 107.7 . . ?
C32 C33 C34 112.62(12) . . ?
C32 C33 H33A 109.1 . . ?
C34 C33 H33A 109.1 . . ?
C32 C33 H33B 109.1 . . ?
C34 C33 H33B 109.1 . . ?
H33A C33 H33B 107.8 . . ?
C35 C34 C33 114.42(12) . . ?
C35 C34 H34A 108.7 . . ?
C33 C34 H34A 108.7 . . ?
C35 C34 H34B 108.7 . . ?
C33 C34 H34B 108.7 . . ?
H34A C34 H34B 107.6 . . ?
C34 C35 C36 112.42(14) . . ?
C34 C35 H35A 109.1 . . ?
C36 C35 H35A 109.1 . . ?
C34 C35 H35B 109.1 . . ?
C36 C35 H35B 109.1 . . ?
H35A C35 H35B 107.9 . . ?
C35 C36 H36A 109.5 . . ?
C35 C36 H36B 109.5 . . ?
H36A C36 H36B 109.5 . . ?
C35 C36 H36C 109.5 . . ?
H36A C36 H36C 109.5 . . ?
H36B C36 H36C 109.5 . . ?
O26 C37 O12 112.90(10) . . ?
O26 C37 H37A 109.0 . . ?
O12 C37 H37A 109.0 . . ?
O26 C37 H37B 109.0 . . ?
O12 C37 H37B 109.0 . . ?
H37A C37 H37B 107.8 . . ?
C23 C41 C15 106.85(10) . 4 ?
C23 C41 C42 113.74(10) . . ?
C15 C41 C42 114.22(10) 4 . ?
C23 C41 H41 107.2 . . ?
C15 C41 H41 107.2 4 . ?
C42 C41 H41 107.2 . . ?
C43 C42 C41 113.02(10) . . ?
C43 C42 H42A 109.0 . . ?
C41 C42 H42A 109.0 . . ?
C43 C42 H42B 109.0 . . ?
C41 C42 H42B 109.0 . . ?
H42A C42 H42B 107.8 . . ?
C44 C43 C42 111.81(11) . . ?
C44 C43 H43A 109.3 . . ?
C42 C43 H43A 109.3 . . ?
C44 C43 H43B 109.3 . . ?
C42 C43 H43B 109.3 . . ?
H43A C43 H43B 107.9 . . ?
C45 C44 C43 114.61(12) . . ?
C45 C44 H44A 108.6 . . ?
C43 C44 H44A 108.6 . . ?
C45 C44 H44B 108.6 . . ?
C43 C44 H44B 108.6 . . ?
H44A C44 H44B 107.6 . . ?
C44 C45 C46 111.37(13) . . ?
C44 C45 H45A 109.4 . . ?
C46 C45 H45A 109.4 . . ?
C44 C45 H45B 109.4 . . ?
C46 C45 H45B 109.4 . . ?
H45A C45 H45B 108.0 . . ?
C45 C46 H46A 109.5 . . ?
C45 C46 H46B 109.5 . . ?
H46A C46 H46B 109.5 . . ?
C45 C46 H46C 109.5 . . ?
H46A C46 H46C 109.5 . . ?
H46B C46 H46C 109.5 . . ?
O22 C47 O16 111.66(10) . 4 ?
O22 C47 H47A 109.3 . . ?
O16 C47 H47A 109.3 4 . ?
O22 C47 H47B 109.3 . . ?
O16 C47 H47B 109.3 4 . ?
H47A C47 H47B 108.0 . . ?
C52 N51 C56 117.75(12) . . ?
N51 C52 C53 123.96(13) . . ?
N51 C52 H52 118.0 . . ?
C53 C52 H52 118.0 . . ?
C52 C53 C54 117.36(12) . . ?
C52 C53 C57 121.24(12) . . ?
C54 C53 C57 121.40(12) . . ?
C55 C54 C53 119.00(12) . . ?
C55 C54 H54 120.5 . . ?
C53 C54 H54 120.5 . . ?
C56 C55 C54 118.98(13) . . ?
C56 C55 H55 120.5 . . ?
C54 C55 H55 120.5 . . ?
N51 C56 C55 122.89(12) . . ?
N51 C56 H56 118.6 . . ?
C55 C56 H56 118.6 . . ?
C58 C57 C53 177.35(15) . . ?
C57 C58 C11 173.56(14) . . ?
C66 N61 C62 117.48(14) . . ?
N61 C62 C63 123.71(14) . . ?
N61 C62 H62 118.1 . . ?
C63 C62 H62 118.1 . . ?
C62 C63 C64 117.86(13) . . ?
C62 C63 C67 120.30(13) . . ?
C64 C63 C67 121.82(12) . . ?
C65 C64 C63 118.66(14) . . ?
C65 C64 H64 120.7 . . ?
C63 C64 H64 120.7 . . ?
C66 C65 C64 118.92(14) . . ?
C66 C65 H65 120.5 . . ?
C64 C65 H65 120.5 . . ?
N61 C66 C65 123.34(14) . . ?
N61 C66 H66 118.3 . . ?
C65 C66 H66 118.3 . . ?
C68 C67 C63 177.36(15) . . ?
C67 C68 C21 172.51(14) . . ?

loop_
_geom_bond_atom_site_label_1
_geom_bond_atom_site_label_2
_geom_bond_distance
_geom_bond_site_symmetry_2
_geom_bond_publ_flag
O1S H1 0.876(18) 4_554 ?
O1S H1 0.876(18) . ?
O2S H2 0.95(2) 2_465 ?
O2S H2 0.95(2) . ?
N1S C1S 1.161(5) . ?
C1S C2S 1.449(8) . ?
C2S H2A 0.999(9) . ?
C2S H2B 0.989(9) . ?
C2S H2C 0.987(9) . ?
C11 C16 1.4009(18) . ?
C11 C12 1.4024(18) . ?
C11 C58 1.4344(17) . ?
C12 O12 1.3806(15) . ?
C12 C13 1.3970(17) . ?
O12 C37 1.4179(16) . ?
C13 C14 1.3969(17) . ?
C13 C31 1.5247(17) . ?
C14 C15 1.3931(17) . ?
C14 H14A 0.9500 . ?
C15 C16 1.3949(17) . ?
C15 C41 1.5268(17) 4 ?
C16 O16 1.3877(15) . ?
O16 C47 1.4174(16) 4 ?
C21 C26 1.4012(18) . ?
C21 C22 1.4019(18) . ?
C21 C68 1.4319(17) . ?
C22 O22 1.3878(15) . ?
C22 C23 1.3944(17) . ?
O22 C47 1.4151(16) . ?
C23 C24 1.3940(17) . ?
C23 C41 1.5226(17) . ?
C24 C25 1.3964(17) . ?
C24 H24 0.9500 . ?
C25 C26 1.3986(17) . ?
C25 C31 1.5263(17) . ?
C26 O26 1.3829(15) . ?
O26 C37 1.4147(16) . ?
C31 C32 1.5359(17) . ?
C31 H31 1.0000 . ?
C32 C33 1.5276(18) . ?
C32 H32A 0.9900 . ?
C32 H32B 0.9900 . ?
C33 C34 1.5308(19) . ?
C33 H33A 0.9900 . ?
C33 H33B 0.9900 . ?
C34 C35 1.520(2) . ?
C34 H34A 0.9900 . ?
C34 H34B 0.9900 . ?
C35 C36 1.527(2) . ?
C35 H35A 0.9900 . ?
C35 H35B 0.9900 . ?
C36 H36A 0.9800 . ?
C36 H36B 0.9800 . ?
C36 H36C 0.9800 . ?
C37 H37A 0.9900 . ?
C37 H37B 0.9900 . ?
C41 C15 1.5267(17) 4 ?
C41 C42 1.5309(16) . ?
C41 H41 1.0000 . ?
C42 C43 1.5259(18) . ?
C42 H42A 0.9900 . ?
C42 H42B 0.9900 . ?
C43 C44 1.5222(17) . ?
C43 H43A 0.9900 . ?
C43 H43B 0.9900 . ?
C44 C45 1.5191(19) . ?
C44 H44A 0.9900 . ?
C44 H44B 0.9900 . ?
C45 C46 1.530(2) . ?
C45 H45A 0.9900 . ?
C45 H45B 0.9900 . ?
C46 H46A 0.9800 . ?
C46 H46B 0.9800 . ?
C46 H46C 0.9800 . ?
C47 O16 1.4173(16) 4 ?
C47 H47A 0.9900 . ?
C47 H47B 0.9900 . ?
N51 C52 1.3345(17) . ?
N51 C56 1.3350(19) . ?
C52 C53 1.3941(18) . ?
C52 H52 0.9500 . ?
C53 C54 1.3951(19) . ?
C53 C57 1.4334(18) . ?
C54 C55 1.3877(19) . ?
C54 H54 0.9500 . ?
C55 C56 1.385(2) . ?
C55 H55 0.9500 . ?
C56 H56 0.9500 . ?
C57 C58 1.1986(19) . ?
N61 C66 1.332(2) . ?
N61 C62 1.336(2) . ?
C62 C63 1.3867(19) . ?
C62 H62 0.9500 . ?
C63 C64 1.393(2) . ?
C63 C67 1.4305(18) . ?
C64 C65 1.386(2) . ?
C64 H64 0.9500 . ?
C65 C66 1.377(2) . ?
C65 H65 0.9500 . ?
C66 H66 0.9500 . ?
C67 C68 1.1940(18) . ?

loop_
_geom_hbond_atom_site_label_D
_geom_hbond_atom_site_label_H
_geom_hbond_atom_site_label_A
_geom_hbond_distance_DH
_geom_hbond_distance_HA
_geom_hbond_distance_DA
_geom_hbond_angle_DHA
_geom_hbond_site_symmetry_A
O1S H1 N51 0.876(18) 2.000(19) 2.8644(15) 168.4(17) .
O2S H2 N61 0.95(2) 1.97(2) 2.912(2) 169.7(18) .

loop_
_geom_torsion_atom_site_label_1
_geom_torsion_atom_site_label_2
_geom_torsion_atom_site_label_3
_geom_torsion_atom_site_label_4
_geom_torsion
_geom_torsion_site_symmetry_1
_geom_torsion_site_symmetry_2
_geom_torsion_site_symmetry_3
_geom_torsion_site_symmetry_4
_geom_torsion_publ_flag
C16 C11 C12 O12 178.49(11) . . . . ?
C58 C11 C12 O12 -3.01(18) . . . . ?
C16 C11 C12 C13 0.03(18) . . . . ?
C58 C11 C12 C13 178.53(12) . . . . ?
C13 C12 O12 C37 -81.83(14) . . . . ?
C11 C12 O12 C37 99.70(13) . . . . ?
O12 C12 C13 C14 -179.09(11) . . . . ?
C11 C12 C13 C14 -0.69(18) . . . . ?
O12 C12 C13 C31 3.84(18) . . . . ?
C11 C12 C13 C31 -177.75(11) . . . . ?
C12 C13 C14 C15 1.08(18) . . . . ?
C31 C13 C14 C15 178.06(11) . . . . ?
C13 C14 C15 C16 -0.78(18) . . . . ?
C13 C14 C15 C41 -175.32(11) . . . 4 ?
C14 C15 C16 O16 179.17(11) . . . . ?
C41 C15 C16 O16 -6.09(17) 4 . . . ?
C14 C15 C16 C11 0.07(18) . . . . ?
C41 C15 C16 C11 174.81(11) 4 . . . ?
C12 C11 C16 O16 -178.84(11) . . . . ?
C58 C11 C16 O16 2.60(17) . . . . ?
C12 C11 C16 C15 0.29(19) . . . . ?
C58 C11 C16 C15 -178.28(11) . . . . ?
C15 C16 O16 C47 84.52(14) . . . 4 ?
C11 C16 O16 C47 -96.35(13) . . . 4 ?
C26 C21 C22 O22 175.88(11) . . . . ?
C68 C21 C22 O22 -4.71(17) . . . . ?
C26 C21 C22 C23 -0.34(18) . . . . ?
C68 C21 C22 C23 179.07(12) . . . . ?
C23 C22 O22 C47 -84.27(14) . . . . ?
C21 C22 O22 C47 99.48(13) . . . . ?
O22 C22 C23 C24 -176.44(11) . . . . ?
C21 C22 C23 C24 -0.35(18) . . . . ?
O22 C22 C23 C41 7.35(17) . . . . ?
C21 C22 C23 C41 -176.57(11) . . . . ?
C22 C23 C24 C25 1.26(18) . . . . ?
C41 C23 C24 C25 177.29(11) . . . . ?
C23 C24 C25 C26 -1.42(18) . . . . ?
C23 C24 C25 C31 179.76(11) . . . . ?
C24 C25 C26 O26 176.58(11) . . . . ?
C31 C25 C26 O26 -4.57(18) . . . . ?
C24 C25 C26 C21 0.67(18) . . . . ?
C31 C25 C26 C21 179.52(11) . . . . ?
C22 C21 C26 O26 -175.91(11) . . . . ?
C68 C21 C26 O26 4.70(18) . . . . ?
C22 C21 C26 C25 0.17(18) . . . . ?
C68 C21 C26 C25 -179.21(12) . . . . ?
C25 C26 O26 C37 79.50(15) . . . . ?
C21 C26 O26 C37 -104.43(13) . . . . ?
C14 C13 C31 C25 -91.40(13) . . . . ?
C12 C13 C31 C25 85.54(14) . . . . ?
C14 C13 C31 C32 35.38(16) . . . . ?
C12 C13 C31 C32 -147.69(11) . . . . ?
C24 C25 C31 C13 95.01(13) . . . . ?
C26 C25 C31 C13 -83.79(14) . . . . ?
C24 C25 C31 C32 -32.60(16) . . . . ?
C26 C25 C31 C32 148.60(11) . . . . ?
C13 C31 C32 C33 65.38(14) . . . . ?
C25 C31 C32 C33 -169.68(11) . . . . ?
C31 C32 C33 C34 171.78(11) . . . . ?
C32 C33 C34 C35 70.79(17) . . . . ?
C33 C34 C35 C36 -173.83(15) . . . . ?
C26 O26 C37 O12 -92.01(13) . . . . ?
C12 O12 C37 O26 93.85(13) . . . . ?
C24 C23 C41 C15 -92.01(13) . . . 4 ?
C22 C23 C41 C15 83.98(13) . . . 4 ?
C24 C23 C41 C42 34.98(17) . . . . ?
C22 C23 C41 C42 -149.04(11) . . . . ?
C23 C41 C42 C43 174.12(11) . . . . ?
C15 C41 C42 C43 -62.85(14) 4 . . . ?
C41 C42 C43 C44 -178.72(11) . . . . ?
C42 C43 C44 C45 -174.59(12) . . . . ?
C43 C44 C45 C46 176.92(15) . . . . ?
C22 O22 C47 O16 92.03(12) . . . 4 ?
C56 N51 C52 C53 2.3(2) . . . . ?
N51 C52 C53 C54 -2.2(2) . . . . ?
N51 C52 C53 C57 178.54(13) . . . . ?
C52 C53 C54 C55 0.0(2) . . . . ?
C57 C53 C54 C55 179.26(13) . . . . ?
C53 C54 C55 C56 1.9(2) . . . . ?
C52 N51 C56 C55 -0.1(2) . . . . ?
C54 C55 C56 N51 -1.9(2) . . . . ?
C66 N61 C62 C63 -1.1(3) . . . . ?
N61 C62 C63 C64 -0.3(2) . . . . ?
N61 C62 C63 C67 178.50(15) . . . . ?
C62 C63 C64 C65 1.2(2) . . . . ?
C67 C63 C64 C65 -177.57(13) . . . . ?
C63 C64 C65 C66 -0.8(2) . . . . ?
C62 N61 C66 C65 1.5(3) . . . . ?
C64 C65 C66 N61 -0.6(2) . . . . ?
